data_7238000
loop_
_publ_author_name
'Wei, Wen-Juan'
'Li, Chao'
'Li, Lin-Sui'
'Tang, Yun-Zhi'
'Jiang, Xing-Xing'
'Lin, Zhe-Shuai'

_publ_section_title
;
 Phase transition, optical and dielectric properties regulated by
 anion-substitution in a homologous series of 2D hybrid organic--inorganic
 perovskites
;
_journal_issue 38
_journal_name_full 'Journal of Materials Chemistry C'
_journal_page_first 11964
_journal_paper_doi 10.1039/C9TC04479E
_journal_volume 7
_journal_year 2019
_chemical_formula_moiety '0.5(I8 Pb2), 2(C5.26 H9 N S0.74)'
_chemical_formula_sum 'C10.71 H24.71 I4 N2 Pb S1.29'
_chemical_formula_weight 937.65
_space_group_crystal_system orthorhombic
_space_group_IT_number 61
_space_group_name_Hall '-P 2ac 2ab'
_space_group_name_H-M_alt 'P b c a'
_atom_sites_solution_hydrogens geom
_atom_sites_solution_primary direct
_audit_creation_date 2019-05-31
_audit_creation_method
;
Olex2 1.2
(compiled 2018.05.29 svn.r3508 for OlexSys, GUI svn.r5506)
;
_audit_update_record
;
2019-06-24 deposited with the CCDC.	2019-09-09 downloaded from the CCDC.
;
_cell_angle_alpha 90
_cell_angle_beta 90
_cell_angle_gamma 90
_cell_formula_units_Z 4
_cell_length_a 8.810(2)
_cell_length_b 8.6780(19)
_cell_length_c 28.972(6)
_cell_measurement_reflns_used 7821
_cell_measurement_temperature 298(2)
_cell_measurement_theta_max 27.547
_cell_measurement_theta_min 2.812
_cell_volume 2215.0(8)
_computing_cell_refinement 'SAINT V8.38A (?, 2016)'
_computing_data_reduction 'SAINT V8.38A (?, 2016)'
_computing_molecular_graphics 'Olex2 (Dolomanov et al., 2009)'
_computing_publication_material 'Olex2 (Dolomanov et al., 2009)'
_computing_structure_refinement 'ShelXL (Sheldrick, 2015)'
_computing_structure_solution 'ShelXS (Sheldrick, 2008)'
_diffrn_ambient_temperature 298
_diffrn_detector 'Bruker APEX2 area detector'
_diffrn_detector_area_resol_mean 7.9
_diffrn_detector_type 'CCD area detector'
_diffrn_measured_fraction_theta_full 1.000
_diffrn_measured_fraction_theta_max 0.997
_diffrn_measurement_device 'three-circle diffractometer'
_diffrn_measurement_device_type 'Bruker SMART APEX2 area detector'
_diffrn_measurement_method '\w and \f scans'
_diffrn_radiation_monochromator 'mirror optics'
_diffrn_radiation_probe x-ray
_diffrn_radiation_type MoK\a
_diffrn_radiation_wavelength 0.71076
_diffrn_reflns_av_R_equivalents 0.0613
_diffrn_reflns_av_unetI/netI 0.0408
_diffrn_reflns_Laue_measured_fraction_full 1.000
_diffrn_reflns_Laue_measured_fraction_max 0.997
_diffrn_reflns_limit_h_max 11
_diffrn_reflns_limit_h_min -11
_diffrn_reflns_limit_k_max 11
_diffrn_reflns_limit_k_min -11
_diffrn_reflns_limit_l_max 37
_diffrn_reflns_limit_l_min -36
_diffrn_reflns_number 22805
_diffrn_reflns_point_group_measured_fraction_full 1.000
_diffrn_reflns_point_group_measured_fraction_max 0.997
_diffrn_reflns_theta_full 25.243
_diffrn_reflns_theta_max 27.614
_diffrn_reflns_theta_min 2.706
_diffrn_source 'microfocus sealed X-ray tube'
_diffrn_source_type 'Incoatec I\ms'
_exptl_absorpt_coefficient_mu 13.306
_exptl_absorpt_correction_type multi-scan
_exptl_crystal_colour 'clear yellowish yellow'
_exptl_crystal_colour_lustre clear
_exptl_crystal_colour_modifier yellowish
_exptl_crystal_colour_primary yellow
_exptl_crystal_density_diffrn 2.812
_exptl_crystal_description block
_exptl_crystal_F_000 1670
_exptl_crystal_size_max 0.30
_exptl_crystal_size_mid 0.20
_exptl_crystal_size_min 0.10
_refine_diff_density_max 1.916
_refine_diff_density_min -1.352
_refine_diff_density_rms 0.282
_refine_ls_extinction_coef 0.00079(8)
_refine_ls_extinction_expression Fc^*^=kFc[1+0.001xFc^2^\l^3^/sin(2\q)]^-1/4^
_refine_ls_extinction_method 'SHELXL-2014/7 (Sheldrick 2014'
_refine_ls_goodness_of_fit_ref 1.249
_refine_ls_hydrogen_treatment constr
_refine_ls_matrix_type full
_refine_ls_number_parameters 92
_refine_ls_number_reflns 2566
_refine_ls_number_restraints 129
_refine_ls_restrained_S_all 1.225
_refine_ls_R_factor_all 0.0889
_refine_ls_R_factor_gt 0.0620
_refine_ls_shift/su_max 0.000
_refine_ls_shift/su_mean 0.000
_refine_ls_structure_factor_coef Fsqd
_refine_ls_weighting_details 'w=1/[\s^2^(Fo^2^)+(0.0346P)^2^+45.3005P] where P=(Fo^2^+2Fc^2^)/3'
_refine_ls_weighting_scheme calc
_refine_ls_wR_factor_gt 0.1322
_refine_ls_wR_factor_ref 0.1412
_reflns_Friedel_coverage 0.000
_reflns_number_gt 1923
_reflns_number_total 2566
_reflns_threshold_expression 'I > 2\s(I)'
_cod_data_source_file c9tc04479e2.cif
_cod_data_source_block t20180930lc_e16_0m
_cod_database_code 7238000
_shelx_shelxl_version_number 2014/7
_shelx_space_group_comment
;
The symmetry employed for this shelxl refinement is uniquely defined
by the following loop, which should always be used as a source of
symmetry information in preference to the above space-group names.
They are only intended as comments.
;
_shelx_estimated_absorpt_t_max 0.350
_shelx_estimated_absorpt_t_min 0.109
_olex2_refinement_description
;
1. Fixed Uiso
 At 1.2 times of:
  All C(H,H) groups, All C(H,H,H,H) groups, All N(H,H,H) groups
2. Shared sites
{C7, S7}
{C4, S4}
3. Rigid bond restraints
 S7, C0AA, C2AA, S4, C5
 with sigma for 1-2 distances of 0.01 and sigma for 1-3 distances of 0.01
4. Uiso/Uaniso restraints and constraints
C5 \\sim C1AA \\sim C7 \\sim C4 \\sim C0AA \\sim C2AA: within 3.8A with sigma
of 0.01 and sigma for terminal atoms of 0.02
S7 \\sim C0AA \\sim C2AA \\sim S4 \\sim C5: within 2A with sigma of 0.04 and
sigma for terminal atoms of 0.08
Uanis(C0AA) \\sim Ueq, Uanis(C2AA) \\sim Ueq: with sigma of 0.1 and sigma for
terminal atoms of 0.2
Uanis(C7) = Uanis(S7)
Uanis(C4) = Uanis(S4)
5. Others
 Sof(H0AC)=Sof(H0AD)=Sof(S7)=1-FVAR(1)
 Sof(C7)=Sof(H0AA)=Sof(H0AB)=FVAR(1)
 Sof(H2AF)=Sof(H2AG)=Sof(S4)=1-FVAR(2)
 Sof(C4)=Sof(H2AD)=Sof(H2AE)=FVAR(2)
6.a Secondary CH2 refined with riding coordinates:
 C1AA(H1AA,H1AB), C0AA(H0AA,H0AB), C0AA(H0AC,H0AD), C2AA(H2AD,H2AE), C2AA(H2AF,
 H2AG)
6.b Idealised Me refined as rotating group:
 N2AA(H2AA,H2AB,H2AC)
;
_olex2_submission_special_instructions 'No special instructions were received'

loop_
_space_group_symop_operation_xyz
'x, y, z'
'-x+1/2, -y, z+1/2'
'x+1/2, -y+1/2, -z'
'-x, y+1/2, -z+1/2'
'-x, -y, -z'
'x-1/2, y, -z-1/2'
'-x-1/2, y-1/2, z'
'x, -y-1/2, z-1/2'

loop_
_atom_site_label
_atom_site_type_symbol
_atom_site_fract_x
_atom_site_fract_y
_atom_site_fract_z
_atom_site_U_iso_or_equiv
_atom_site_adp_type
_atom_site_occupancy
_atom_site_site_symmetry_order
_atom_site_calc_flag
_atom_site_refinement_flags_posn
_atom_site_refinement_flags_adp
_atom_site_refinement_flags_occupancy
_atom_site_disorder_assembly
_atom_site_disorder_group
Pb1 Pb 0.5000 0.0000 0.5000 0.0322(2) Uani 1 2 d S T P . .
I2 I 0.19215(10) 0.19111(10) 0.50292(3) 0.0452(3) Uani 1 1 d . . . . .
I3 I 0.46787(12) 0.01584(11) 0.38986(3) 0.0511(3) Uani 1 1 d . . . . .
C5 C 0.942(3) 0.020(3) 0.3371(8) 0.102(4) Uani 1 1 d . U . . .
N2AA N 1.0698(16) -0.0711(17) 0.4079(5) 0.067(4) Uani 1 1 d . . . . .
H2AA H 1.1591 -0.0518 0.3947 0.080 Uiso 1 1 calc GR . . . .
H2AB H 1.0435 -0.1685 0.4025 0.080 Uiso 1 1 calc GR . . . .
H2AC H 1.0769 -0.0558 0.4382 0.080 Uiso 1 1 calc GR . . . .
C1AA C 0.953(3) 0.034(3) 0.3883(8) 0.103(4) Uani 1 1 d . U . . .
H1AA H 0.9780 0.1392 0.3964 0.124 Uiso 1 1 calc R . . . .
H1AB H 0.8552 0.0096 0.4020 0.124 Uiso 1 1 calc R . . . .
C7 C 0.8310(19) -0.099(2) 0.3128(5) 0.110(4) Uani 0.76(2) 1 d . U . A 4
C4 C 1.0356(14) 0.1221(14) 0.3028(3) 0.109(3) Uani 0.50(3) 1 d . U . A 6
C0AA C 0.869(3) -0.048(3) 0.2639(8) 0.109(4) Uani 1 1 d . U . . .
H0AA H 0.9035 -0.1382 0.2472 0.131 Uiso 0.76(2) 1 calc R . . A 4
H0AB H 0.7751 -0.0150 0.2496 0.131 Uiso 0.76(2) 1 calc R . . A 4
H0AC H 0.9035 -0.1382 0.2472 0.131 Uiso 0.24(2) 1 calc R . . A 5
H0AD H 0.7751 -0.0150 0.2496 0.131 Uiso 0.24(2) 1 calc R . . A 5
C2AA C 0.966(3) 0.058(3) 0.2569(8) 0.110(4) Uani 1 1 d . U . . .
H2AD H 0.9179 0.1413 0.2402 0.132 Uiso 0.50(3) 1 calc R . . A 6
H2AE H 1.0470 0.0172 0.2377 0.132 Uiso 0.50(3) 1 calc R . . A 6
H2AF H 0.9179 0.1413 0.2402 0.132 Uiso 0.50(3) 1 calc R . . A 7
H2AG H 1.0470 0.0172 0.2377 0.132 Uiso 0.50(3) 1 calc R . . A 7
S7 S 0.8310(19) -0.099(2) 0.3128(5) 0.110(4) Uani 0.24(2) 1 d . U . A 5
S4 S 1.0356(14) 0.1221(14) 0.3028(3) 0.109(3) Uani 0.50(3) 1 d . U . A 7

loop_
_atom_site_aniso_label
_atom_site_aniso_U_11
_atom_site_aniso_U_22
_atom_site_aniso_U_33
_atom_site_aniso_U_23
_atom_site_aniso_U_13
_atom_site_aniso_U_12
Pb1 0.0268(3) 0.0271(3) 0.0428(4) -0.0012(3) 0.0019(3) -0.0001(2)
I2 0.0376(5) 0.0380(5) 0.0601(6) 0.0035(4) 0.0086(4) 0.0164(4)
I3 0.0588(6) 0.0556(6) 0.0390(6) -0.0041(5) 0.0060(4) 0.0025(5)
C5 0.115(7) 0.124(8) 0.068(5) 0.004(6) 0.002(5) -0.012(6)
N2AA 0.058(10) 0.066(9) 0.077(10) 0.006(8) 0.002(8) -0.013(8)
C1AA 0.116(8) 0.126(8) 0.067(6) 0.008(6) 0.000(6) -0.012(7)
C7 0.119(7) 0.132(8) 0.078(5) 0.003(5) -0.002(5) -0.016(6)
C4 0.127(7) 0.135(7) 0.066(5) 0.010(5) 0.004(4) -0.020(5)
C0AA 0.121(7) 0.132(8) 0.074(6) 0.000(6) -0.002(6) -0.011(6)
C2AA 0.123(8) 0.134(8) 0.072(6) 0.003(6) 0.003(6) -0.010(6)
S7 0.119(7) 0.132(8) 0.078(5) 0.003(5) -0.002(5) -0.016(6)
S4 0.127(7) 0.135(7) 0.066(5) 0.010(5) 0.004(4) -0.020(5)

loop_
_atom_type_symbol
_atom_type_description
_atom_type_scat_dispersion_real
_atom_type_scat_dispersion_imag
_atom_type_scat_source
C C 0.0033 0.0016 'International Tables Vol C Tables 4.2.6.8 and 6.1.1.4'
H H 0.0000 0.0000 'International Tables Vol C Tables 4.2.6.8 and 6.1.1.4'
I I -0.4742 1.8119 'International Tables Vol C Tables 4.2.6.8 and 6.1.1.4'
N N 0.0061 0.0033 'International Tables Vol C Tables 4.2.6.8 and 6.1.1.4'
Pb Pb -3.3944 10.1111 'International Tables Vol C Tables 4.2.6.8 and 6.1.1.4'
S S 0.1246 0.1234 'International Tables Vol C Tables 4.2.6.8 and 6.1.1.4'

loop_
_geom_angle_atom_site_label_1
_geom_angle_atom_site_label_2
_geom_angle_atom_site_label_3
_geom_angle
_geom_angle_site_symmetry_1
_geom_angle_site_symmetry_3
I2 Pb1 I2 180.0 7_655 3_556
I2 Pb1 I2 90.868(17) 3_556 .
I2 Pb1 I2 89.132(18) 7_655 .
I2 Pb1 I2 90.868(18) 7_655 5_656
I2 Pb1 I2 89.132(18) 3_556 5_656
I2 Pb1 I2 180.0 5_656 .
I2 Pb1 I3 94.08(3) 5_656 .
I2 Pb1 I3 90.90(3) 7_655 .
I2 Pb1 I3 94.08(3) . 5_656
I2 Pb1 I3 90.90(3) 3_556 5_656
I2 Pb1 I3 89.10(3) 3_556 .
I2 Pb1 I3 85.92(3) 5_656 5_656
I2 Pb1 I3 85.92(3) . .
I2 Pb1 I3 89.10(3) 7_655 5_656
I3 Pb1 I3 180.00(4) 5_656 .
Pb1 I2 Pb1 153.54(3) 3_456 .
C1AA C5 C7 122(2) . .
C1AA C5 C4 123(2) . .
C1AA C5 S7 122(2) . .
C1AA C5 S4 123(2) . .
N2AA C1AA C5 112(2) . .
C0AA C7 C5 94.8(16) . .
C2AA C4 C5 97.4(15) . .
C2AA C0AA C7 121(2) . .
C2AA C0AA S7 121(2) . .
C0AA C2AA C4 113(2) . .
C0AA C2AA S4 113(2) . .
C0AA S7 C5 94.8(16) . .
C2AA S4 C5 97.4(15) . .

loop_
_geom_bond_atom_site_label_1
_geom_bond_atom_site_label_2
_geom_bond_distance
_geom_bond_site_symmetry_2
Pb1 I2 3.1715(10) 7_655
Pb1 I2 3.1801(10) .
Pb1 I2 3.1715(10) 3_556
Pb1 I2 3.1801(10) 5_656
Pb1 I3 3.2064(12) 5_656
Pb1 I3 3.2065(12) .
I2 Pb1 3.1715(10) 3_456
C5 C1AA 1.49(3) .
C5 C7 1.59(3) .
C5 C4 1.57(3) .
C5 S7 1.59(3) .
C5 S4 1.57(3) .
N2AA C1AA 1.49(3) .
C7 C0AA 1.52(3) .
C4 C2AA 1.57(3) .
C0AA C2AA 1.27(3) .
C0AA S7 1.52(3) .
C2AA S4 1.57(3) .
